data_2212285
loop_
_publ_author_name
'Hong-Zhen Xie'
'Wei-Juan Pan'

_publ_section_title
;A monoclinic polymorph of
 <i>catena</i>-poly[[[diaqua(pyridine-2-carboxamide-\k^2^<i>N</i>^1^,<i>O</i>)copper(II)]-\m-sulfato-\k^2^<i>O</i>:<i>O</i>']
 monohydrate]
;
_journal_coeditor_code LH2283
_journal_issue 2
_journal_name_full 'Acta Crystallographica Section E'
_journal_page_first m544
_journal_page_last m546
_journal_paper_doi 10.1107/S160053680700205X
_journal_volume 63
_journal_year 2007
_chemical_formula_iupac '[Cu (S O4) (C6 H6 N2 O) (H2 O)2], H2 O'
_chemical_formula_moiety 'C6 H10 Cu N2 O7 S, H2 O'
_chemical_formula_sum 'C6 H12 Cu N2 O8 S'
_chemical_formula_weight 335.78
_chemical_name_systematic
;
catena-poly[[[diaqua(pyridine-2-carboxamide-\k^2^N^1^,O)copper(II)]-\m-
sulfato-\k^2^O:O'] monohydrate]
;
_space_group_IT_number 14
_symmetry_cell_setting monoclinic
_symmetry_space_group_name_Hall '-P 2yn'
_symmetry_space_group_name_H-M 'P 1 21/n 1'
_atom_sites_solution_hydrogens geom
_atom_sites_solution_primary direct
_atom_sites_solution_secondary difmap
_audit_creation_method SHELXL-97
_cell_angle_alpha 90.00
_cell_angle_beta 101.62(3)
_cell_angle_gamma 90.00
_cell_formula_units_Z 4
_cell_length_a 12.635(3)
_cell_length_b 6.8276(14)
_cell_length_c 13.414(3)
_cell_measurement_reflns_used 9029
_cell_measurement_temperature 298(2)
_cell_measurement_theta_max 27.48
_cell_measurement_theta_min 3.10
_cell_volume 1133.5(5)
_computing_cell_refinement RAPID-AUTO
_computing_data_collection 'RAPID-AUTO (Rigaku, 1998)'
_computing_data_reduction 'CrystalStructure (Rigaku/MSC, 2002)'
_computing_molecular_graphics 'ORTEPII (Johnson, 1976)'
_computing_publication_material SHELXL97
_computing_structure_refinement 'SHELXL97 (Sheldrick, 1997)'
_computing_structure_solution 'SHELXS97 (Sheldrick, 1997)'
_diffrn_ambient_temperature 298(2)
_diffrn_measured_fraction_theta_full 0.983
_diffrn_measured_fraction_theta_max 0.983
_diffrn_measurement_device_type 'Rigaku R-AXIS RAPID'
_diffrn_measurement_method \w
_diffrn_radiation_monochromator graphite
_diffrn_radiation_source 'fine-focus sealed tube'
_diffrn_radiation_type MoK\a
_diffrn_radiation_wavelength 0.71073
_diffrn_reflns_av_R_equivalents 0.0174
_diffrn_reflns_av_sigmaI/netI 0.0156
_diffrn_reflns_limit_h_max 16
_diffrn_reflns_limit_h_min -16
_diffrn_reflns_limit_k_max 8
_diffrn_reflns_limit_k_min -8
_diffrn_reflns_limit_l_max 17
_diffrn_reflns_limit_l_min -17
_diffrn_reflns_number 10304
_diffrn_reflns_theta_full 27.48
_diffrn_reflns_theta_max 27.48
_diffrn_reflns_theta_min 3.10
_diffrn_standards_decay_% 0
_diffrn_standards_interval_count 0
_diffrn_standards_interval_time 0
_diffrn_standards_number 0
_exptl_absorpt_coefficient_mu 2.148
_exptl_absorpt_correction_T_max 0.773
_exptl_absorpt_correction_T_min 0.504
_exptl_absorpt_correction_type multi-scan
_exptl_absorpt_process_details '(ABSCOR; Higashi, 1995)'
_exptl_crystal_colour blue
_exptl_crystal_density_diffrn 1.968
_exptl_crystal_density_method 'not measured'
_exptl_crystal_description block
_exptl_crystal_F_000 684
_exptl_crystal_size_max 0.45
_exptl_crystal_size_mid 0.27
_exptl_crystal_size_min 0.12
_refine_diff_density_max 0.348
_refine_diff_density_min -0.304
_refine_ls_extinction_method none
_refine_ls_goodness_of_fit_ref 1.137
_refine_ls_hydrogen_treatment mixed
_refine_ls_matrix_type full
_refine_ls_number_parameters 195
_refine_ls_number_reflns 2559
_refine_ls_number_restraints 0
_refine_ls_restrained_S_all 1.137
_refine_ls_R_factor_all 0.0272
_refine_ls_R_factor_gt 0.0220
_refine_ls_shift/su_max 0.001
_refine_ls_shift/su_mean 0.000
_refine_ls_structure_factor_coef Fsqd
_refine_ls_weighting_details 'calc w=1/[\s^2^(Fo^2^)+(0.0211P)^2^+0.8198P] where P=(Fo^2^+2Fc^2^)/3'
_refine_ls_weighting_scheme calc
_refine_ls_wR_factor_gt 0.0534
_refine_ls_wR_factor_ref 0.0546
_reflns_number_gt 2284
_reflns_number_total 2559
_reflns_threshold_expression I>2\s(I)
_cod_data_source_file lh2283.cif
_cod_data_source_block I
_cod_original_sg_symbol_H-M 'P 21/n'
_cod_database_code 2212285
_cod_database_fobs_code 2212285

loop_
_symmetry_equiv_pos_as_xyz
'x, y, z'
'-x+1/2, y+1/2, -z+1/2'
'-x, -y, -z'
'x-1/2, -y-1/2, z-1/2'

loop_
_atom_site_type_symbol
_atom_site_label
_atom_site_fract_x
_atom_site_fract_y
_atom_site_fract_z
_atom_site_U_iso_or_equiv
_atom_site_adp_type
_atom_site_calc_flag
_atom_site_refinement_flags
_atom_site_occupancy
Cu Cu 0.742639(16) 0.16977(3) 0.978278(16) 0.01850(7) Uani d . 1
S S 0.77141(3) -0.32881(6) 0.91273(3) 0.01689(10) Uani d . 1
N N1 0.79170(12) 0.1495(2) 1.12775(11) 0.0186(3) Uani d . 1
N N2 0.51595(13) 0.1540(3) 1.15192(15) 0.0275(4) Uani d . 1
H H4B 0.457(2) 0.159(3) 1.1169(19) 0.032(6) Uiso d . 1
H H4A 0.5208(18) 0.131(3) 1.216(2) 0.031(6) Uiso d . 1
O O1 0.59841(10) 0.1884(2) 1.01824(10) 0.0253(3) Uani d . 1
O O2 0.88971(11) 0.1235(2) 0.95335(11) 0.0244(3) Uani d . 1
H H2B 0.915(2) 0.201(4) 0.923(2) 0.038(8) Uiso d . 1
H H2A 0.896(2) 0.019(4) 0.930(2) 0.039(7) Uiso d . 1
O O3 0.67949(12) 0.2125(2) 0.83497(10) 0.0229(3) Uani d . 1
H H3B 0.707(2) 0.163(4) 0.798(2) 0.032(7) Uiso d . 1
H H3A 0.685(2) 0.329(4) 0.8214(19) 0.034(7) Uiso d . 1
O O4 0.70955(10) -0.17043(19) 0.94892(11) 0.0235(3) Uani d . 1
O O5 0.87604(10) -0.2516(2) 0.89645(11) 0.0274(3) Uani d . 1
O O6 0.79221(11) -0.48778(19) 0.98863(9) 0.0242(3) Uani d . 1
O O7 0.70994(11) -0.4067(2) 0.81536(10) 0.0266(3) Uani d . 1
O O8 1.00312(13) -0.5835(3) 0.87414(12) 0.0285(3) Uani d . 1
H H8A 0.969(2) -0.495(4) 0.873(2) 0.038(8) Uiso d . 1
H H8B 1.053(2) -0.564(4) 0.917(2) 0.043(8) Uiso d . 1
C C1 0.89396(14) 0.1424(3) 1.17916(15) 0.0252(4) Uani d . 1
H H1 0.9494 0.1360 1.1430 0.030 Uiso calc R 1
C C2 0.91984(15) 0.1444(3) 1.28418(16) 0.0300(4) Uani d . 1
H H2 0.9916 0.1406 1.3182 0.036 Uiso calc R 1
C C3 0.83787(16) 0.1520(3) 1.33781(15) 0.0282(4) Uani d . 1
H H3 0.8535 0.1536 1.4086 0.034 Uiso calc R 1
C C4 0.73175(15) 0.1571(3) 1.28508(14) 0.0247(4) Uani d . 1
H H4 0.6751 0.1613 1.3199 0.030 Uiso calc R 1
C C5 0.71139(13) 0.1559(3) 1.18053(13) 0.0178(3) Uani d . 1
C C6 0.60208(14) 0.1662(3) 1.11164(14) 0.0192(3) Uani d . 1

loop_
_atom_site_aniso_label
_atom_site_aniso_U_11
_atom_site_aniso_U_22
_atom_site_aniso_U_33
_atom_site_aniso_U_12
_atom_site_aniso_U_13
_atom_site_aniso_U_23
Cu 0.01713(11) 0.02341(13) 0.01580(11) 0.00081(9) 0.00534(8) 0.00030(9)
S 0.0180(2) 0.0153(2) 0.0178(2) 0.00127(17) 0.00481(15) 0.00021(16)
N1 0.0171(7) 0.0203(7) 0.0194(7) -0.0008(6) 0.0063(6) 0.0005(6)
N2 0.0162(8) 0.0410(11) 0.0263(9) -0.0003(8) 0.0063(7) 0.0003(8)
O1 0.0192(6) 0.0365(8) 0.0207(6) 0.0026(6) 0.0053(5) 0.0008(6)
O2 0.0239(7) 0.0208(7) 0.0317(8) -0.0012(6) 0.0133(6) -0.0018(6)
O3 0.0287(7) 0.0237(8) 0.0171(7) -0.0008(6) 0.0063(5) -0.0004(5)
O4 0.0213(6) 0.0187(6) 0.0325(7) 0.0031(6) 0.0100(5) -0.0012(5)
O5 0.0213(7) 0.0238(7) 0.0403(8) -0.0017(6) 0.0142(6) -0.0044(6)
O6 0.0330(7) 0.0191(6) 0.0196(6) 0.0025(6) 0.0027(5) 0.0031(5)
O7 0.0349(7) 0.0249(7) 0.0180(6) -0.0047(6) 0.0006(5) 0.0009(5)
O8 0.0229(7) 0.0307(8) 0.0322(8) 0.0043(7) 0.0065(6) -0.0020(6)
C1 0.0166(8) 0.0326(10) 0.0271(10) -0.0014(8) 0.0061(7) 0.0021(8)
C2 0.0190(9) 0.0405(12) 0.0285(10) -0.0039(9) -0.0005(7) 0.0022(9)
C3 0.0294(10) 0.0356(11) 0.0187(9) -0.0041(9) 0.0023(7) 0.0008(8)
C4 0.0235(9) 0.0293(10) 0.0232(9) -0.0026(9) 0.0092(7) 0.0005(8)
C5 0.0168(8) 0.0161(8) 0.0215(8) -0.0013(7) 0.0065(6) 0.0001(7)
C6 0.0173(8) 0.0178(8) 0.0231(9) -0.0001(7) 0.0053(6) -0.0023(7)

loop_
_atom_type_symbol
_atom_type_description
_atom_type_scat_dispersion_real
_atom_type_scat_dispersion_imag
_atom_type_scat_source
C C 0.0033 0.0016 'International Tables Vol C Tables 4.2.6.8 and 6.1.1.4'
H H 0.0000 0.0000 'International Tables Vol C Tables 4.2.6.8 and 6.1.1.4'
N N 0.0061 0.0033 'International Tables Vol C Tables 4.2.6.8 and 6.1.1.4'
O O 0.0106 0.0060 'International Tables Vol C Tables 4.2.6.8 and 6.1.1.4'
S S 0.1246 0.1234 'International Tables Vol C Tables 4.2.6.8 and 6.1.1.4'
Cu Cu 0.3201 1.2651 'International Tables Vol C Tables 4.2.6.8 and 6.1.1.4'

loop_
_geom_angle_atom_site_label_1
_geom_angle_atom_site_label_2
_geom_angle_atom_site_label_3
_geom_angle_site_symmetry_3
_geom_angle
_geom_angle_publ_flag
O3 Cu O2 . 93.96(7) yes
O3 Cu N1 . 172.45(6) yes
O2 Cu N1 . 92.68(7) yes
O3 Cu O1 . 92.33(6) yes
O2 Cu O1 . 172.17(6) yes
N1 Cu O1 . 81.36(6) yes
O3 Cu O4 . 87.68(6) yes
O2 Cu O4 . 87.48(6) yes
N1 Cu O4 . 96.20(6) yes
O1 Cu O4 . 88.12(5) yes
O3 Cu O6 1_565 87.81(6) yes
O2 Cu O6 1_565 85.57(6) yes
N1 Cu O6 1_565 89.13(5) yes
O1 Cu O6 1_565 99.34(5) yes
O4 Cu O6 1_565 171.43(5) yes
O4 S O6 . 110.20(8) ?
O4 S O7 . 109.66(8) ?
O6 S O7 . 109.51(8) ?
O4 S O5 . 109.66(8) ?
O6 S O5 . 108.89(8) ?
O7 S O5 . 108.90(8) ?
C1 N1 C5 . 118.75(16) ?
C1 N1 Cu . 126.69(13) ?
C5 N1 Cu . 114.43(12) ?
C6 N2 H4B . 120.8(18) ?
C6 N2 H4A . 121.5(15) ?
H4B N2 H4A . 118(2) ?
C6 O1 Cu . 114.02(12) ?
Cu O2 H2B . 118.9(19) ?
Cu O2 H2A . 112.2(19) ?
H2B O2 H2A . 109(3) ?
Cu O3 H3B . 116(2) ?
Cu O3 H3A . 109.1(18) ?
H3B O3 H3A . 103(3) ?
S O4 Cu . 133.18(8) ?
S O6 Cu 1_545 131.60(8) ?
H8A O8 H8B . 105(3) ?
N1 C1 C2 . 122.11(17) ?
N1 C1 H1 . 118.9 ?
C2 C1 H1 . 118.9 ?
C3 C2 C1 . 119.03(18) ?
C3 C2 H2 . 120.5 ?
C1 C2 H2 . 120.5 ?
C2 C3 C4 . 119.17(18) ?
C2 C3 H3 . 120.4 ?
C4 C3 H3 . 120.4 ?
C5 C4 C3 . 118.96(17) ?
C5 C4 H4 . 120.5 ?
C3 C4 H4 . 120.5 ?
N1 C5 C4 . 121.98(16) ?
N1 C5 C6 . 111.98(15) ?
C4 C5 C6 . 126.02(16) ?
O1 C6 N2 . 123.56(17) ?
O1 C6 C5 . 117.72(15) ?
N2 C6 C5 . 118.71(16) ?

loop_
_geom_bond_atom_site_label_1
_geom_bond_atom_site_label_2
_geom_bond_site_symmetry_2
_geom_bond_distance
_geom_bond_publ_flag
Cu O3 . 1.9492(15) yes
Cu O2 . 1.9787(14) yes
Cu N1 . 1.9806(16) yes
Cu O1 . 2.0045(13) yes
Cu O4 . 2.3788(14) yes
Cu O6 1_565 2.4173(14) yes
S O4 . 1.4727(13) ?
S O6 . 1.4751(13) ?
S O7 . 1.4777(14) ?
S O5 . 1.4797(14) ?
N1 C1 . 1.337(2) ?
N1 C5 . 1.350(2) ?
N2 C6 . 1.312(2) ?
N2 H4B . 0.80(3) ?
N2 H4A . 0.86(3) ?
O1 C6 . 1.254(2) ?
O2 H2B . 0.78(3) ?
O2 H2A . 0.79(3) ?
O3 H3B . 0.74(3) ?
O3 H3A . 0.82(3) ?
O6 Cu 1_545 2.4173(14) ?
O8 H8A . 0.74(3) ?
O8 H8B . 0.78(3) ?
C1 C2 . 1.381(3) ?
C1 H1 . 0.9300 ?
C2 C3 . 1.376(3) ?
C2 H2 . 0.9300 ?
C3 C4 . 1.385(3) ?
C3 H3 . 0.9300 ?
C4 C5 . 1.374(3) ?
C4 H4 . 0.9300 ?
C5 C6 . 1.501(2) ?

loop_
_geom_hbond_atom_site_label_D
_geom_hbond_atom_site_label_H
_geom_hbond_atom_site_label_A
_geom_hbond_site_symmetry_A
_geom_hbond_distance_DH
_geom_hbond_distance_HA
_geom_hbond_distance_DA
_geom_hbond_angle_DHA
_geom_hbond_publ_flag
N2 H4B O4 3_657 0.80(3) 2.11(3) 2.900(3) 169(3) yes
N2 H4A O8 4_556 0.86(3) 2.20(3) 3.056(3) 170(3) yes
O2 H2B O8 1_565 0.78(3) 2.03(3) 2.792(3) 167(3) yes
O2 H2A O5 ? 0.79(3) 1.90(3) 2.668(3) 162(3) yes
O3 H3B O7 2_656 0.74(3) 2.07(3) 2.796(3) 166(3) yes
O3 H3A O7 1_565 0.82(3) 1.84(3) 2.649(3) 169(3) yes
O8 H8A O5 ? 0.74(3) 2.10(3) 2.828(3) 170(3) yes
O8 H8B O6 3_747 0.78(3) 2.13(3) 2.897(3) 169(3) yes

loop_
_geom_torsion_atom_site_label_1
_geom_torsion_atom_site_label_2
_geom_torsion_atom_site_label_3
_geom_torsion_atom_site_label_4
_geom_torsion_site_symmetry_1
_geom_torsion_site_symmetry_4
_geom_torsion
O2 Cu N1 C1 . . 9.82(17)
O1 Cu N1 C1 . . -175.28(17)
O4 Cu N1 C1 . . 97.57(16)
O6 Cu N1 C1 1_565 . -75.70(16)
O2 Cu N1 C5 . . -174.48(13)
O1 Cu N1 C5 . . 0.42(13)
O4 Cu N1 C5 . . -86.73(13)
O6 Cu N1 C5 1_565 . 100.00(13)
O3 Cu O1 C6 . . 179.52(14)
N1 Cu O1 C6 . . -4.64(13)
O4 Cu O1 C6 . . 91.92(13)
O6 Cu O1 C6 1_565 . -92.32(13)
O6 S O4 Cu . . 122.43(11)
O7 S O4 Cu . . -116.95(11)
O5 S O4 Cu . . 2.58(14)
O3 Cu O4 S . . 86.18(12)
O2 Cu O4 S . . -7.89(12)
N1 Cu O4 S . . -100.31(12)
O1 Cu O4 S . . 178.59(12)
O4 S O6 Cu . 1_545 120.04(10)
O7 S O6 Cu . 1_545 -0.67(13)
O5 S O6 Cu . 1_545 -119.65(10)
C5 N1 C1 C2 . . -0.9(3)
Cu N1 C1 C2 . . 174.60(15)
N1 C1 C2 C3 . . 0.6(3)
C1 C2 C3 C4 . . 0.1(3)
C2 C3 C4 C5 . . -0.5(3)
C1 N1 C5 C4 . . 0.6(3)
Cu N1 C5 C4 . . -175.50(14)
C1 N1 C5 C6 . . 179.20(17)
Cu N1 C5 C6 . . 3.13(19)
C3 C4 C5 N1 . . 0.1(3)
C3 C4 C5 C6 . . -178.29(18)
Cu O1 C6 N2 . . -173.10(15)
Cu O1 C6 C5 . . 7.8(2)
N1 C5 C6 O1 . . -7.4(2)
C4 C5 C6 O1 . . 171.19(18)
N1 C5 C6 N2 . . 173.44(17)
C4 C5 C6 N2 . . -8.0(3)
